data_4105882
loop_
_publ_author_name
'Shang-Da Jiang'
'Bing-Wu Wang'
'Hao-Ling Sun'
'Zhe-Ming Wang'
'Song Gao'

_publ_section_title
;
 An Organometallic Single-Ion Magnet
;
_journal_name_full 'Journal of the American Chemical Society'
_journal_page_first 4730
_journal_page_last 4733
_journal_paper_doi 10.1021/ja200198v
_journal_volume 133
_journal_year 2011
_chemical_formula_moiety 'C18 H23 Er'
_chemical_formula_sum 'C18 H23 Er'
_chemical_formula_weight 406.62
_chemical_name_systematic
; 
 ? 
;
_space_group_IT_number 62
_symmetry_cell_setting orthorhombic
_symmetry_space_group_name_Hall '-P 2ac 2n'
_symmetry_space_group_name_H-M 'P n m a'
_atom_sites_solution_hydrogens geom
_atom_sites_solution_primary direct
_atom_sites_solution_secondary difmap
_audit_creation_method SHELXL-97
_cell_angle_alpha 90.00
_cell_angle_beta 90.00
_cell_angle_gamma 90.00
_cell_formula_units_Z 4
_cell_length_a 10.1588(7)
_cell_length_b 12.8965(10)
_cell_length_c 11.7144(8)
_cell_measurement_reflns_used 3812
_cell_measurement_temperature 10(2)
_cell_measurement_theta_max 29.5225
_cell_measurement_theta_min 3.0825
_cell_volume 1534.74(19)
_computing_cell_refinement
;
CrysAlisPro, Oxford Diffraction Ltd.,
Version 1.171.34.36 (release 02-08-2010 CrysAlis171 .NET)
(compiled Aug  2 2010,13:00:58)
;
_computing_data_collection
;
CrysAlisPro, Oxford Diffraction Ltd.,
Version 1.171.34.36 (release 02-08-2010 CrysAlis171 .NET)
(compiled Aug  2 2010,13:00:58)
;
_computing_data_reduction
;
CrysAlisPro, Oxford Diffraction Ltd.,
Version 1.171.34.36 (release 02-08-2010 CrysAlis171 .NET)
(compiled Aug  2 2010,13:00:58)
;
_computing_molecular_graphics 'XP, Ver. 6.10, Bruker AXS Inc., 2000.'
_computing_publication_material 'SHELXTL-Bruker AXS Inc., 1998.'
_computing_structure_refinement 'SHELXL-97 (Sheldrick, 1997)'
_computing_structure_solution 'SHELXS-97 (Sheldrick, 1990)'
_diffrn_ambient_temperature 10(2)
_diffrn_detector_area_resol_mean 16.0855
_diffrn_measured_fraction_theta_full 0.980
_diffrn_measured_fraction_theta_max 0.980
_diffrn_measurement_device_type 'Xcalibur, Sapphire3, Gemini ultra'
_diffrn_measurement_method '\w scans'
_diffrn_radiation_monochromator graphite
_diffrn_radiation_source 'Enhance (Mo) X-ray Source'
_diffrn_radiation_type MoK\a
_diffrn_radiation_wavelength 0.71073
_diffrn_reflns_av_R_equivalents 0.1029
_diffrn_reflns_av_sigmaI/netI 0.0844
_diffrn_reflns_limit_h_max 12
_diffrn_reflns_limit_h_min -10
_diffrn_reflns_limit_k_max 10
_diffrn_reflns_limit_k_min -15
_diffrn_reflns_limit_l_max 13
_diffrn_reflns_limit_l_min -14
_diffrn_reflns_number 4260
_diffrn_reflns_theta_full 26.00
_diffrn_reflns_theta_max 26.00
_diffrn_reflns_theta_min 3.07
_diffrn_standards_number 6246
_exptl_absorpt_coefficient_mu 5.453
_exptl_absorpt_correction_T_max 0.2915
_exptl_absorpt_correction_T_min 0.1384
_exptl_absorpt_correction_type multi-scan
_exptl_absorpt_process_details
;
CrysAlisPro, Oxford Diffraction Ltd.,
Version 1.171.34.36 (release 02-08-2010 CrysAlis171 .NET)
(compiled Aug  2 2010,13:00:58)
empirical absorption correction using spherical harmonics,
 implemented in SCALE3 ABSPACK scaling algorithm.
;
_exptl_crystal_colour purple
_exptl_crystal_density_diffrn 1.760
_exptl_crystal_description block
_exptl_crystal_F_000 796
_exptl_crystal_size_max 0.60
_exptl_crystal_size_mid 0.40
_exptl_crystal_size_min 0.30
_refine_diff_density_max 1.464
_refine_diff_density_min -2.354
_refine_diff_density_rms 0.270
_refine_ls_extinction_method none
_refine_ls_goodness_of_fit_ref 1.082
_refine_ls_hydrogen_treatment constr
_refine_ls_matrix_type full
_refine_ls_number_parameters 131
_refine_ls_number_reflns 1545
_refine_ls_number_restraints 54
_refine_ls_restrained_S_all 1.067
_refine_ls_R_factor_all 0.0696
_refine_ls_R_factor_gt 0.0561
_refine_ls_shift/su_max 0.001
_refine_ls_shift/su_mean 0.000
_refine_ls_structure_factor_coef Fsqd
_refine_ls_weighting_details 'calc w=1/[\s^2^(Fo^2^)+(0.0698P)^2^+2.0342P] where P=(Fo^2^+2Fc^2^)/3'
_refine_ls_weighting_scheme calc
_refine_ls_wR_factor_gt 0.1354
_refine_ls_wR_factor_ref 0.1431
_reflns_number_gt 1312
_reflns_number_total 1569
_reflns_threshold_expression >2sigma(I)
_cod_data_source_file ja200198v_si_002_3.cif
_cod_data_source_block 10K
_cod_database_code 4105882

loop_
_symmetry_equiv_pos_as_xyz
'x, y, z'
'-x+1/2, -y, z+1/2'
'-x, y+1/2, -z'
'x+1/2, -y+1/2, -z+1/2'
'-x, -y, -z'
'x-1/2, y, -z-1/2'
'x, -y-1/2, z'
'-x-1/2, y-1/2, z-1/2'

loop_
_atom_site_label
_atom_site_type_symbol
_atom_site_fract_x
_atom_site_fract_y
_atom_site_fract_z
_atom_site_U_iso_or_equiv
_atom_site_adp_type
_atom_site_occupancy
_atom_site_symmetry_multiplicity
_atom_site_calc_flag
_atom_site_refinement_flags
_atom_site_disorder_group
Er1 Er 0.13366(6) 0.7500 0.01052(4) 0.0177(3) Uani 1 2 d S .
C3 C 0.2283(9) 0.6950(7) -0.1842(7) 0.0177(18) Uani 1 1 d . .
C2 C 0.3159(9) 0.6608(6) -0.1028(7) 0.0174(18) Uani 1 1 d . .
C6 C 0.1485(10) 0.6271(7) -0.2643(8) 0.027(2) Uani 1 1 d . .
H6AB H 0.1993 0.6138 -0.3338 0.041 Uiso 1 1 calc R .
H6AC H 0.0663 0.6626 -0.2842 0.041 Uiso 1 1 calc R .
H6AA H 0.1282 0.5612 -0.2265 0.041 Uiso 1 1 calc R .
C1 C 0.3736(12) 0.7500 -0.0506(11) 0.018(3) Uani 1 2 d S .
C5 C 0.3465(10) 0.5507(7) -0.0749(8) 0.024(2) Uani 1 1 d . .
H5AC H 0.4178 0.5262 -0.1243 0.037 Uiso 1 1 calc R .
H5AA H 0.2679 0.5081 -0.0873 0.037 Uiso 1 1 calc R .
H5AB H 0.3737 0.5456 0.0051 0.037 Uiso 1 1 calc R .
C4 C 0.4761(15) 0.7500 0.0437(14) 0.034(3) Uani 1 2 d S .
H4AA H 0.5601 0.7500 0.0088 0.051 Uiso 1 2 d SR .
H4AB H 0.4666 0.8106 0.0906 0.051 Uiso 1 1 d R .
C7 C 0.164(2) 0.7007(18) 0.2184(17) 0.037(6) Uani 0.66(4) 1 d PU 1
H7 H 0.2330 0.6734 0.2646 0.044 Uiso 0.66(4) 1 calc PR 1
C8 C 0.088(2) 0.6207(17) 0.1672(18) 0.025(5) Uani 0.66(4) 1 d PU 1
H8 H 0.1212 0.5538 0.1852 0.030 Uiso 0.66(4) 1 calc PR 1
C9 C -0.020(3) 0.6156(18) 0.099(2) 0.032(6) Uani 0.66(4) 1 d PU 1
H9 H -0.0514 0.5467 0.0893 0.039 Uiso 0.66(4) 1 calc PR 1
C10 C -0.099(2) 0.692(2) 0.0378(18) 0.045(6) Uani 0.66(4) 1 d PU 1
H10 H -0.1627 0.6620 -0.0117 0.054 Uiso 0.66(4) 1 calc PR 1
C15 C -0.102(6) 0.7500 0.021(5) 0.041(14) Uani 0.34(4) 2 d SPU 2
H15 H -0.1699 0.7500 -0.0349 0.049 Uiso 0.34(4) 2 calc SPR 2
C12 C 0.136(4) 0.660(3) 0.194(3) 0.027(10) Uani 0.34(4) 1 d PU 2
H12 H 0.1837 0.6080 0.2348 0.032 Uiso 0.34(4) 1 calc PR 2
C14 C -0.049(4) 0.646(3) 0.064(3) 0.022(9) Uani 0.34(4) 1 d PU 2
H14 H -0.1008 0.5903 0.0354 0.026 Uiso 0.34(4) 1 calc PR 2
C11 C 0.184(6) 0.7500 0.223(5) 0.024(12) Uani 0.34(4) 2 d SPU 2
H11 H 0.2605 0.7500 0.2696 0.029 Uiso 0.34(4) 2 calc SPR 2
C13 C 0.045(5) 0.611(3) 0.129(3) 0.022(9) Uani 0.34(4) 1 d PU 2
H13 H 0.0505 0.5375 0.1314 0.027 Uiso 0.34(4) 1 calc PR 2

loop_
_atom_site_aniso_label
_atom_site_aniso_U_11
_atom_site_aniso_U_22
_atom_site_aniso_U_33
_atom_site_aniso_U_23
_atom_site_aniso_U_13
_atom_site_aniso_U_12
Er1 0.0185(4) 0.0198(4) 0.0149(3) 0.000 0.00440(19) 0.000
C3 0.009(5) 0.022(5) 0.022(5) -0.002(4) 0.005(3) 0.000(4)
C2 0.016(5) 0.014(5) 0.022(5) 0.004(3) 0.003(3) 0.002(4)
C6 0.031(6) 0.023(5) 0.028(5) -0.003(4) -0.008(4) -0.010(4)
C1 0.014(7) 0.023(6) 0.017(6) 0.000 0.002(5) 0.000
C5 0.026(6) 0.019(5) 0.029(5) 0.002(4) 0.009(4) 0.007(4)
C4 0.020(8) 0.036(9) 0.045(9) 0.000 -0.018(7) 0.000
C7 0.033(9) 0.047(10) 0.030(8) 0.000(8) 0.002(6) -0.007(8)
C8 0.027(9) 0.028(8) 0.020(7) 0.012(6) -0.002(6) -0.004(7)
C9 0.032(9) 0.027(8) 0.038(9) 0.002(7) -0.001(7) 0.001(7)
C10 0.033(9) 0.054(10) 0.047(9) 0.008(8) -0.006(7) -0.007(8)
C15 0.038(16) 0.040(16) 0.045(16) 0.000 0.002(9) 0.000
C12 0.033(13) 0.023(13) 0.026(12) 0.007(9) 0.002(8) -0.007(9)
C14 0.018(12) 0.019(12) 0.030(12) 0.005(8) 0.009(8) -0.011(8)
C11 0.030(15) 0.019(15) 0.023(14) 0.000 0.000(9) 0.000
C13 0.025(12) 0.018(11) 0.023(12) 0.004(8) -0.001(9) -0.005(9)

loop_
_atom_type_symbol
_atom_type_description
_atom_type_scat_dispersion_real
_atom_type_scat_dispersion_imag
_atom_type_scat_source
C C 0.0033 0.0016 'International Tables Vol C Tables 4.2.6.8 and 6.1.1.4'
H H 0.0000 0.0000 'International Tables Vol C Tables 4.2.6.8 and 6.1.1.4'
Er Er -0.2586 4.9576 'International Tables Vol C Tables 4.2.6.8 and 6.1.1.4'

loop_
_geom_angle_atom_site_label_1
_geom_angle_atom_site_label_2
_geom_angle_atom_site_label_3
_geom_angle
_geom_angle_site_symmetry_1
_geom_angle_site_symmetry_3
C13 Er1 C13 94.4(17) 7_575 .
C13 Er1 C15 66.5(14) 7_575 .
C13 Er1 C15 66.5(14) . .
C13 Er1 C14 88.5(14) 7_575 .
C13 Er1 C14 31.3(12) . .
C15 Er1 C14 37.4(12) . .
C13 Er1 C14 31.3(12) 7_575 7_575
C13 Er1 C14 88.5(14) . 7_575
C15 Er1 C14 37.4(12) . 7_575
C14 Er1 C14 69(2) . 7_575
C13 Er1 C12 32.1(12) 7_575 7_575
C13 Er1 C12 81.5(15) . 7_575
C15 Er1 C12 87.9(16) . 7_575
C14 Er1 C12 92.4(12) . 7_575
C14 Er1 C12 60.3(14) 7_575 7_575
C13 Er1 C12 81.5(15) 7_575 .
C13 Er1 C12 32.1(12) . .
C15 Er1 C12 87.9(16) . .
C14 Er1 C12 60.3(14) . .
C14 Er1 C12 92.4(12) 7_575 .
C12 Er1 C12 57(2) 7_575 .
C13 Er1 C10 50.0(12) 7_575 7_575
C13 Er1 C10 78.4(13) . 7_575
C15 Er1 C10 18.1(6) . 7_575
C14 Er1 C10 52.9(15) . 7_575
C14 Er1 C10 19.5(10) 7_575 7_575
C12 Er1 C10 75.7(11) 7_575 7_575
C12 Er1 C10 92.3(11) . 7_575
C13 Er1 C10 78.4(13) 7_575 .
C13 Er1 C10 50.0(12) . .
C15 Er1 C10 18.1(6) . .
C14 Er1 C10 19.5(10) . .
C14 Er1 C10 52.9(15) 7_575 .
C12 Er1 C10 92.3(11) 7_575 .
C12 Er1 C10 75.7(11) . .
C10 Er1 C10 35.0(13) 7_575 .
C13 Er1 C8 14.6(9) 7_575 7_575
C13 Er1 C8 90.2(10) . 7_575
C15 Er1 C8 77.3(11) . 7_575
C14 Er1 C8 92.1(9) . 7_575
C14 Er1 C8 44.8(11) 7_575 7_575
C12 Er1 C8 17.7(8) 7_575 7_575
C12 Er1 C8 71.1(13) . 7_575
C10 Er1 C8 62.3(7) 7_575 7_575
C10 Er1 C8 86.1(7) . 7_575
C13 Er1 C8 90.2(10) 7_575 .
C13 Er1 C8 14.6(9) . .
C15 Er1 C8 77.3(11) . .
C14 Er1 C8 44.8(11) . .
C14 Er1 C8 92.1(9) 7_575 .
C12 Er1 C8 71.1(13) 7_575 .
C12 Er1 C8 17.7(8) . .
C10 Er1 C8 86.1(7) 7_575 .
C10 Er1 C8 62.3(7) . .
C8 Er1 C8 82.7(11) 7_575 .
C13 Er1 C7 46.7(11) 7_575 7_575
C13 Er1 C7 71.5(13) . 7_575
C15 Er1 C7 94.2(15) . 7_575
C14 Er1 C7 89.0(11) . 7_575
C14 Er1 C7 72.5(11) 7_575 7_575
C12 Er1 C7 15.2(10) 7_575 7_575
C12 Er1 C7 43.4(14) . 7_575
C10 Er1 C7 85.3(7) 7_575 7_575
C10 Er1 C7 94.0(7) . 7_575
C8 Er1 C7 32.7(6) 7_575 7_575
C8 Er1 C7 59.3(9) . 7_575
C2 C3 C3 108.7(5) . 7_575
C2 C3 C6 126.1(8) . .
C3 C3 C6 125.2(5) 7_575 .
C2 C3 Er1 73.5(5) . .
C3 C3 Er1 74.0(2) 7_575 .
C6 C3 Er1 120.4(6) . .
C3 C2 C1 107.7(8) . .
C3 C2 C5 126.3(9) . .
C1 C2 C5 126.0(9) . .
C3 C2 Er1 75.4(5) . .
C1 C2 Er1 73.3(6) . .
C5 C2 Er1 117.9(6) . .
C3 C6 H6AB 109.5 . .
C3 C6 H6AC 109.5 . .
H6AB C6 H6AC 109.5 . .
C3 C6 H6AA 109.5 . .
H6AB C6 H6AA 109.5 . .
H6AC C6 H6AA 109.5 . .
C2 C1 C2 107.3(11) . 7_575
C2 C1 C4 126.4(5) . .
C2 C1 C4 126.4(5) 7_575 .
C2 C1 Er1 74.1(6) . .
C2 C1 Er1 74.1(6) 7_575 .
C4 C1 Er1 116.9(10) . .
C2 C5 H5AC 109.5 . .
C2 C5 H5AA 109.5 . .
H5AC C5 H5AA 109.5 . .
C2 C5 H5AB 109.5 . .
H5AC C5 H5AB 109.5 . .
H5AA C5 H5AB 109.5 . .
C1 C4 H4AA 107.7 . .
C1 C4 H4AB 110.3 . .
H4AA C4 H4AB 109.8 . .
C7 C7 C8 136.5(12) 7_575 .
C7 C7 Er1 75.5(5) 7_575 .
C8 C7 Er1 73.1(10) . .
C7 C7 H7 111.8 7_575 .
C8 C7 H7 111.8 . .
Er1 C7 H7 136.8 . .
C9 C8 C7 136(2) . .
C9 C8 Er1 75.7(12) . .
C7 C8 Er1 74.2(11) . .
C9 C8 H8 111.9 . .
C7 C8 H8 111.9 . .
Er1 C8 H8 134.2 . .
C8 C9 C10 135(2) . .
C8 C9 Er1 73.2(12) . .
C10 C9 Er1 71.3(12) . .
C8 C9 H9 112.7 . .
C10 C9 H9 112.7 . .
Er1 C9 H9 142.2 . .
C9 C10 C10 132.4(13) . 7_575
C9 C10 Er1 75.3(12) . .
C10 C10 Er1 72.5(6) 7_575 .
C9 C10 H10 113.8 . .
C10 C10 H10 113.8 7_575 .
Er1 C10 H10 133.4 . .
C14 C15 C14 122(5) 7_575 .
C14 C15 Er1 71(3) 7_575 .
C14 C15 Er1 71(3) . .
C14 C15 H15 118.8 7_575 .
C14 C15 H15 118.8 . .
Er1 C15 H15 133.5 . .
C13 C12 C11 144(4) . .
C13 C12 Er1 74(2) . .
C11 C12 Er1 79(3) . .
C13 C12 H12 107.8 . .
C11 C12 H12 107.8 . .
Er1 C12 H12 140.9 . .
C13 C14 C15 139(4) . .
C13 C14 Er1 77(2) . .
C15 C14 Er1 72(3) . .
C13 C14 H14 110.5 . .
C15 C14 H14 110.5 . .
Er1 C14 H14 139.5 . .
C12 C11 C12 126(6) . 7_575
C12 C11 Er1 71(3) . .
C12 C11 Er1 71(3) 7_575 .
C12 C11 H11 116.9 . .
C12 C11 H11 116.9 7_575 .
Er1 C11 H11 136.4 . .
C14 C13 C12 132(4) . .
C14 C13 Er1 71.6(19) . .
C12 C13 Er1 74(2) . .
C14 C13 H13 114.0 . .
C12 C13 H13 114.0 . .
Er1 C13 H13 136.4 . .

loop_
_geom_bond_atom_site_label_1
_geom_bond_atom_site_label_2
_geom_bond_distance
_geom_bond_site_symmetry_2
Er1 C13 2.44(3) 7_575
Er1 C13 2.44(3) .
Er1 C15 2.40(6) .
Er1 C14 2.38(3) .
Er1 C14 2.38(3) 7_575
Er1 C12 2.45(3) 7_575
Er1 C12 2.45(3) .
Er1 C10 2.50(2) 7_575
Er1 C10 2.50(2) .
Er1 C8 2.522(16) 7_575
Er1 C8 2.522(16) .
Er1 C7 2.54(2) 7_575
C3 C2 1.377(12) .
C3 C3 1.419(18) 7_575
C3 C6 1.518(12) .
C2 C1 1.429(11) .
C2 C5 1.489(12) .
C6 H6AB 0.9800 .
C6 H6AC 0.9800 .
C6 H6AA 0.9800 .
C1 C2 1.429(11) 7_575
C1 C4 1.518(18) .
C5 H5AC 0.9800 .
C5 H5AA 0.9800 .
C5 H5AB 0.9800 .
C4 H4AA 0.9470 .
C4 H4AB 0.9598 .
C7 C7 1.27(5) 7_575
C7 C8 1.42(3) .
C7 H7 0.9500 .
C8 C9 1.36(3) .
C8 H8 0.9500 .
C9 C10 1.46(3) .
C9 H9 0.9500 .
C10 C10 1.50(5) 7_575
C10 H10 0.9500 .
C15 C14 1.53(5) 7_575
C15 C14 1.53(5) .
C15 H15 0.9500 .
C12 C13 1.35(5) .
C12 C11 1.31(5) .
C12 H12 0.9500 .
C14 C13 1.30(5) .
C14 H14 0.9500 .
C11 C12 1.31(5) 7_575
C11 H11 0.9500 .
C13 H13 0.9500 .

loop_
_geom_torsion_atom_site_label_1
_geom_torsion_atom_site_label_2
_geom_torsion_atom_site_label_3
_geom_torsion_atom_site_label_4
_geom_torsion
_geom_torsion_site_symmetry_1
_geom_torsion_site_symmetry_4
C13 Er1 C3 C2 129(2) 7_575 .
C13 Er1 C3 C2 -72.0(15) . .
C15 Er1 C3 C2 -146.8(7) . .
C14 Er1 C3 C2 -106.1(14) . .
C14 Er1 C3 C2 173.3(16) 7_575 .
C12 Er1 C3 C2 59(3) 7_575 .
C12 Er1 C3 C2 -37.1(16) . .
C10 Er1 C3 C2 -165.1(9) 7_575 .
C10 Er1 C3 C2 -127.2(8) . .
C8 Er1 C3 C2 100.9(15) 7_575 .
C8 Er1 C3 C2 -56.7(9) . .
C7 Er1 C3 C2 26.8(12) 7_575 .
C13 Er1 C3 C3 13(2) 7_575 7_575
C13 Er1 C3 C3 172.3(14) . 7_575
C15 Er1 C3 C3 97.6(5) . 7_575
C14 Er1 C3 C3 138.3(14) . 7_575
C14 Er1 C3 C3 57.7(16) 7_575 7_575
C12 Er1 C3 C3 -56(3) 7_575 7_575
C12 Er1 C3 C3 -152.8(15) . 7_575
C10 Er1 C3 C3 79.3(8) 7_575 7_575
C10 Er1 C3 C3 117.2(7) . 7_575
C8 Er1 C3 C3 -14.8(14) 7_575 7_575
C8 Er1 C3 C3 -172.3(7) . 7_575
C7 Er1 C3 C3 -88.8(11) 7_575 7_575
C13 Er1 C3 C6 -109(2) 7_575 .
C13 Er1 C3 C6 50.5(16) . .
C15 Er1 C3 C6 -24.2(9) . .
C14 Er1 C3 C6 16.5(15) . .
C14 Er1 C3 C6 -64.2(17) 7_575 .
C12 Er1 C3 C6 -178(3) 7_575 .
C12 Er1 C3 C6 85.4(17) . .
C10 Er1 C3 C6 -42.5(11) 7_575 .
C10 Er1 C3 C6 -4.6(10) . .
C8 Er1 C3 C6 -136.6(15) 7_575 .
C8 Er1 C3 C6 65.9(10) . .
C7 Er1 C3 C6 149.4(12) 7_575 .
C3 C3 C2 C1 -0.5(8) 7_575 .
C6 C3 C2 C1 177.3(9) . .
Er1 C3 C2 C1 -66.7(7) . .
C3 C3 C2 C5 -179.8(7) 7_575 .
C6 C3 C2 C5 -1.9(15) . .
Er1 C3 C2 C5 114.0(9) . .
C3 C3 C2 Er1 66.2(2) 7_575 .
C6 C3 C2 Er1 -116.0(9) . .
C13 Er1 C2 C3 -110(2) 7_575 .
C13 Er1 C2 C3 118.6(13) . .
C15 Er1 C2 C3 48.9(16) . .
C14 Er1 C2 C3 88.2(14) . .
C14 Er1 C2 C3 -18(4) 7_575 .
C12 Er1 C2 C3 -150.9(14) 7_575 .
C12 Er1 C2 C3 151.6(13) . .
C10 Er1 C2 C3 27.8(15) 7_575 .
C10 Er1 C2 C3 69.2(9) . .
C8 Er1 C2 C3 -131.8(11) 7_575 .
C8 Er1 C2 C3 133.5(8) . .
C7 Er1 C2 C3 -165.1(7) 7_575 .
C13 Er1 C2 C1 4(2) 7_575 .
C13 Er1 C2 C1 -127.5(14) . .
C15 Er1 C2 C1 162.9(15) . .
C14 Er1 C2 C1 -157.8(14) . .
C14 Er1 C2 C1 96(4) 7_575 .
C12 Er1 C2 C1 -36.9(14) 7_575 .
C12 Er1 C2 C1 -94.4(13) . .
C10 Er1 C2 C1 141.8(14) 7_575 .
C10 Er1 C2 C1 -176.8(9) . .
C8 Er1 C2 C1 -17.8(12) 7_575 .
C8 Er1 C2 C1 -112.5(8) . .
C7 Er1 C2 C1 -51.1(8) 7_575 .
C13 Er1 C2 C5 126(2) 7_575 .
C13 Er1 C2 C5 -5.0(15) . .
C15 Er1 C2 C5 -74.7(17) . .
C14 Er1 C2 C5 -35.4(15) . .
C14 Er1 C2 C5 -141(4) 7_575 .
C12 Er1 C2 C5 85.5(15) 7_575 .
C12 Er1 C2 C5 28.0(14) . .
C10 Er1 C2 C5 -95.8(15) 7_575 .
C10 Er1 C2 C5 -54.4(11) . .
C8 Er1 C2 C5 104.6(12) 7_575 .
C8 Er1 C2 C5 9.9(10) . .
C7 Er1 C2 C5 71.3(10) 7_575 .
C3 C2 C1 C2 0.8(13) . 7_575
C5 C2 C1 C2 -179.9(6) . 7_575
Er1 C2 C1 C2 -67.3(8) . 7_575
C3 C2 C1 C4 -179.8(13) . .
C5 C2 C1 C4 -0.5(19) . .
Er1 C2 C1 C4 112.1(14) . .
C3 C2 C1 Er1 68.1(6) . .
C5 C2 C1 Er1 -112.6(9) . .
C13 Er1 C1 C2 -177.9(13) 7_575 .
C13 Er1 C1 C2 64.3(14) . .
C15 Er1 C1 C2 -56.8(5) . .
C14 Er1 C1 C2 37(2) . .
C14 Er1 C1 C2 -150.3(19) 7_575 .
C12 Er1 C1 C2 152.5(12) 7_575 .
C12 Er1 C1 C2 93.8(12) . .
C10 Er1 C1 C2 -121.3(17) 7_575 .
C10 Er1 C1 C2 8(2) . .
C8 Er1 C1 C2 168.8(8) 7_575 .
C8 Er1 C1 C2 77.5(9) . .
C7 Er1 C1 C2 137.9(7) 7_575 .
C13 Er1 C1 C2 -64.3(14) 7_575 7_575
C13 Er1 C1 C2 177.9(13) . 7_575
C15 Er1 C1 C2 56.8(5) . 7_575
C14 Er1 C1 C2 150.3(19) . 7_575
C14 Er1 C1 C2 -37(2) 7_575 7_575
C12 Er1 C1 C2 -93.8(12) 7_575 7_575
C12 Er1 C1 C2 -152.5(12) . 7_575
C10 Er1 C1 C2 -8(2) 7_575 7_575
C10 Er1 C1 C2 121.3(17) . 7_575
C8 Er1 C1 C2 -77.5(9) 7_575 7_575
C8 Er1 C1 C2 -168.8(8) . 7_575
C7 Er1 C1 C2 -108.5(7) 7_575 7_575
C13 Er1 C1 C4 58.9(12) 7_575 .
C13 Er1 C1 C4 -58.9(12) . .
C15 Er1 C1 C4 180.0 . .
C14 Er1 C1 C4 -86.5(19) . .
C14 Er1 C1 C4 86.5(19) 7_575 .
C12 Er1 C1 C4 29.3(11) 7_575 .
C12 Er1 C1 C4 -29.3(11) . .
C10 Er1 C1 C4 115.5(18) 7_575 .
C10 Er1 C1 C4 -115.5(18) . .
C8 Er1 C1 C4 45.6(7) 7_575 .
C8 Er1 C1 C4 -45.6(7) . .
C7 Er1 C1 C4 14.7(5) 7_575 .
C13 Er1 C7 C7 -27.6(12) 7_575 7_575
C13 Er1 C7 C7 -142.9(15) . 7_575
C15 Er1 C7 C7 -91.1(4) . 7_575
C14 Er1 C7 C7 -122.0(11) . 7_575
C14 Er1 C7 C7 -54.0(12) 7_575 7_575
C12 Er1 C7 C7 -8.6(16) 7_575 7_575
C12 Er1 C7 C7 -157(4) . 7_575
C10 Er1 C7 C7 -72.9(7) 7_575 7_575
C10 Er1 C7 C7 -106.9(6) . 7_575
C8 Er1 C7 C7 -18.6(6) 7_575 7_575
C8 Er1 C7 C7 -149.4(10) . 7_575
C13 Er1 C7 C8 121.8(16) 7_575 .
C13 Er1 C7 C8 6.6(17) . .
C15 Er1 C7 C8 58.3(12) . .
C14 Er1 C7 C8 27.5(14) . .
C14 Er1 C7 C8 95.4(17) 7_575 .
C12 Er1 C7 C8 141(2) 7_575 .
C12 Er1 C7 C8 -8(4) . .
C10 Er1 C7 C8 76.5(13) 7_575 .
C10 Er1 C7 C8 42.6(12) . .
C8 Er1 C7 C8 130.8(16) 7_575 .
C7 Er1 C7 C8 149.4(10) 7_575 .
C7 C7 C8 C9 -3(3) 7_575 .
Er1 C7 C8 C9 -48(2) . .
C7 C7 C8 Er1 45.6(11) 7_575 .
C13 Er1 C8 C9 94(2) 7_575 .
C13 Er1 C8 C9 -13(4) . .
C15 Er1 C8 C9 28.4(16) . .
C14 Er1 C8 C9 6.6(17) . .
C14 Er1 C8 C9 63(2) 7_575 .
C12 Er1 C8 C9 120.6(19) 7_575 .
C12 Er1 C8 C9 154(4) . .
C10 Er1 C8 C9 44.4(15) 7_575 .
C10 Er1 C8 C9 17.5(12) . .
C8 Er1 C8 C9 106.9(14) 7_575 .
C7 Er1 C8 C9 131.2(15) 7_575 .
C13 Er1 C8 C7 -53.7(18) 7_575 .
C13 Er1 C8 C7 -161(5) . .
C15 Er1 C8 C7 -119.5(15) . .
C14 Er1 C8 C7 -141.3(18) . .
C14 Er1 C8 C7 -84.9(17) 7_575 .
C12 Er1 C8 C7 -27.3(17) 7_575 .
C12 Er1 C8 C7 7(3) . .
C10 Er1 C8 C7 -103.5(13) 7_575 .
C10 Er1 C8 C7 -130.4(13) . .
C8 Er1 C8 C7 -41.0(14) 7_575 .
C7 Er1 C8 C7 -16.7(8) 7_575 .
C7 C8 C9 C10 8(4) . .
Er1 C8 C9 C10 -40(2) . .
C7 C8 C9 Er1 48(2) . .
C13 Er1 C9 C8 -86(2) 7_575 .
C13 Er1 C9 C8 11(3) . .
C15 Er1 C9 C8 -143(2) . .
C14 Er1 C9 C8 -161(5) . .
C14 Er1 C9 C8 -115(2) 7_575 .
C12 Er1 C9 C8 -55(2) 7_575 .
C12 Er1 C9 C8 -10.2(15) . .
C10 Er1 C9 C8 -129.5(15) 7_575 .
C10 Er1 C9 C8 -151.2(19) . .
C8 Er1 C9 C8 -71.8(17) 7_575 .
C7 Er1 C9 C8 -40.8(14) 7_575 .
C13 Er1 C9 C10 64.7(19) 7_575 .
C13 Er1 C9 C10 162(4) . .
C15 Er1 C9 C10 8(2) . .
C14 Er1 C9 C10 -10(4) . .
C14 Er1 C9 C10 36.6(17) 7_575 .
C12 Er1 C9 C10 96.6(18) 7_575 .
C12 Er1 C9 C10 140.9(18) . .
C10 Er1 C9 C10 21.6(11) 7_575 .
C8 Er1 C9 C10 79.4(15) 7_575 .
C8 Er1 C9 C10 151.2(19) . .
C7 Er1 C9 C10 110.3(13) 7_575 .
C8 C9 C10 C10 -8(3) . 7_575
Er1 C9 C10 C10 -48.6(10) . 7_575
C8 C9 C10 Er1 40(2) . .
C13 Er1 C10 C9 -112.7(17) 7_575 .
C13 Er1 C10 C9 -6.7(15) . .
C15 Er1 C10 C9 -160(6) . .
C14 Er1 C10 C9 7(3) . .
C14 Er1 C10 C9 -133.0(18) 7_575 .
C12 Er1 C10 C9 -83.6(17) 7_575 .
C12 Er1 C10 C9 -28.7(14) . .
C10 Er1 C10 C9 -144.5(11) 7_575 .
C8 Er1 C10 C9 -100.2(14) 7_575 .
C8 Er1 C10 C9 -16.3(11) . .
C7 Er1 C10 C9 -68.4(14) 7_575 .
C13 Er1 C10 C10 31.7(10) 7_575 7_575
C13 Er1 C10 C10 137.7(13) . 7_575
C15 Er1 C10 C10 -15(5) . 7_575
C14 Er1 C10 C10 152(3) . 7_575
C14 Er1 C10 C10 11.5(12) 7_575 7_575
C12 Er1 C10 C10 60.9(11) 7_575 7_575
C12 Er1 C10 C10 115.8(11) . 7_575
C8 Er1 C10 C10 44.3(6) 7_575 7_575
C8 Er1 C10 C10 128.1(7) . 7_575
C7 Er1 C10 C10 76.0(5) 7_575 7_575
C13 Er1 C15 C14 15(2) 7_575 7_575
C13 Er1 C15 C14 121(3) . 7_575
C14 Er1 C15 C14 136(4) . 7_575
C12 Er1 C15 C14 40(2) 7_575 7_575
C12 Er1 C15 C14 97(2) . 7_575
C10 Er1 C15 C14 -7(4) 7_575 7_575
C10 Er1 C15 C14 143(7) . 7_575
C8 Er1 C15 C14 26(2) 7_575 7_575
C8 Er1 C15 C14 111(2) . 7_575
C7 Er1 C15 C14 54(2) 7_575 7_575
C13 Er1 C15 C14 -121(3) 7_575 .
C13 Er1 C15 C14 -15(2) . .
C14 Er1 C15 C14 -136(4) 7_575 .
C12 Er1 C15 C14 -97(2) 7_575 .
C12 Er1 C15 C14 -40(2) . .
C10 Er1 C15 C14 -143(7) 7_575 .
C10 Er1 C15 C14 7(4) . .
C8 Er1 C15 C14 -111(2) 7_575 .
C8 Er1 C15 C14 -26(2) . .
C7 Er1 C15 C14 -83(2) 7_575 .
C13 Er1 C12 C13 113(3) 7_575 .
C15 Er1 C12 C13 46(2) . .
C14 Er1 C12 C13 20(2) . .
C14 Er1 C12 C13 83(3) 7_575 .
C12 Er1 C12 C13 135(2) 7_575 .
C10 Er1 C12 C13 64(3) 7_575 .
C10 Er1 C12 C13 33(2) . .
C8 Er1 C12 C13 123(3) 7_575 .
C8 Er1 C12 C13 -6(3) . .
C7 Er1 C12 C13 144(3) 7_575 .
C13 Er1 C12 C11 -44(3) 7_575 .
C13 Er1 C12 C11 -157(4) . .
C15 Er1 C12 C11 -111(3) . .
C14 Er1 C12 C11 -138(3) . .
C14 Er1 C12 C11 -74(3) 7_575 .
C12 Er1 C12 C11 -22(3) 7_575 .
C10 Er1 C12 C11 -93(3) 7_575 .
C10 Er1 C12 C11 -125(3) . .
C8 Er1 C12 C11 -34(3) 7_575 .
C8 Er1 C12 C11 -163(5) . .
C7 Er1 C12 C11 -13(3) 7_575 .
C14 C15 C14 C13 -7(9) 7_575 .
Er1 C15 C14 C13 43(5) . .
C14 C15 C14 Er1 -50(4) 7_575 .
C13 Er1 C14 C13 -101(3) 7_575 .
C15 Er1 C14 C13 -153(4) . .
C14 Er1 C14 C13 -126(2) 7_575 .
C12 Er1 C14 C13 -69(3) 7_575 .
C12 Er1 C14 C13 -20(2) . .
C10 Er1 C14 C13 -139(3) 7_575 .
C10 Er1 C14 C13 -159(4) . .
C8 Er1 C14 C13 -87(3) 7_575 .
C8 Er1 C14 C13 -9.3(19) . .
C7 Er1 C14 C13 -54(2) 7_575 .
C13 Er1 C14 C15 52(3) 7_575 .
C13 Er1 C14 C15 153(4) . .
C14 Er1 C14 C15 27(3) 7_575 .
C12 Er1 C14 C15 83(3) 7_575 .
C12 Er1 C14 C15 133(3) . .
C10 Er1 C14 C15 13(2) 7_575 .
C10 Er1 C14 C15 -7(3) . .
C8 Er1 C14 C15 66(2) 7_575 .
C8 Er1 C14 C15 143(3) . .
C7 Er1 C14 C15 98(2) 7_575 .
C13 C12 C11 C12 7(12) . 7_575
Er1 C12 C11 C12 47(6) . 7_575
C13 C12 C11 Er1 -40(7) . .
C13 Er1 C11 C12 128(4) 7_575 .
C13 Er1 C11 C12 14(3) . .
C15 Er1 C11 C12 71(3) . .
C14 Er1 C11 C12 36(3) . .
C14 Er1 C11 C12 105(3) 7_575 .
C12 Er1 C11 C12 141(6) 7_575 .
C10 Er1 C11 C12 88(3) 7_575 .
C10 Er1 C11 C12 53(3) . .
C8 Er1 C11 C12 134(4) 7_575 .
C8 Er1 C11 C12 7(2) . .
C7 Er1 C11 C12 145(8) 7_575 .
C13 Er1 C11 C12 -14(3) 7_575 7_575
C13 Er1 C11 C12 -128(4) . 7_575
C15 Er1 C11 C12 -71(3) . 7_575
C14 Er1 C11 C12 -105(3) . 7_575
C14 Er1 C11 C12 -36(3) 7_575 7_575
C12 Er1 C11 C12 -141(6) . 7_575
C10 Er1 C11 C12 -53(3) 7_575 7_575
C10 Er1 C11 C12 -88(3) . 7_575
C8 Er1 C11 C12 -7(2) 7_575 7_575
C8 Er1 C11 C12 -134(4) . 7_575
C7 Er1 C11 C12 3(4) 7_575 7_575
C15 C14 C13 C12 5(8) . .
Er1 C14 C13 C12 47(4) . .
C15 C14 C13 Er1 -42(5) . .
C11 C12 C13 C14 -5(10) . .
Er1 C12 C13 C14 -46(4) . .
C11 C12 C13 Er1 41(7) . .
C13 Er1 C13 C14 80(3) 7_575 .
C15 Er1 C13 C14 18(2) . .
C14 Er1 C13 C14 49(3) 7_575 .
C12 Er1 C13 C14 109(3) 7_575 .
C12 Er1 C13 C14 146(4) . .
C10 Er1 C13 C14 32(2) 7_575 .
C10 Er1 C13 C14 8.9(19) . .
C8 Er1 C13 C14 94(2) 7_575 .
C8 Er1 C13 C14 153(6) . .
C7 Er1 C13 C14 121(2) 7_575 .
C13 Er1 C13 C12 -66(3) 7_575 .
C15 Er1 C13 C12 -128(3) . .
C14 Er1 C13 C12 -146(4) . .
C14 Er1 C13 C12 -97(3) 7_575 .
C12 Er1 C13 C12 -37(2) 7_575 .
C10 Er1 C13 C12 -114(2) 7_575 .
C10 Er1 C13 C12 -137(3) . .
C8 Er1 C13 C12 -52(3) 7_575 .
C8 Er1 C13 C12 7(4) . .
C7 Er1 C13 C12 -25(2) 7_575 .
